data_2004440
loop_
_publ_author_name
'Drouin, M.'
'Berthiaume, G.'
'Deslongchamps, P.'

_publ_section_title
;14-Membered Macrocycles: Methyl
 <i>trans</i>-(10<i>E</i>)-5-Methyl-8-methylene-11,15-dioxobicyclo[12.3.0]heptadec-4-ene-14-carboxylate,
 (I), and Methyl
 <i>trans</i>-(2<i>E</i>,10<i>E</i>)-10-Methyl-7-methylene-4,17-dioxobicyclo[12.3.0]heptadeca-2,10-diene-1-carboxylate,
 (II)
;
_journal_issue 1
_journal_name_full 'Acta Crystallographica Section C'
_journal_page_first 107
_journal_page_last 110
_journal_paper_doi 10.1107/S0108270195010092
_journal_volume 52
_journal_year 1996
_chemical_formula_moiety 'C21 H30 O4 '
_chemical_formula_sum 'C21 H30 O4'
_chemical_formula_weight 346.46
_chemical_name_systematic
;
Methyl(10E)-trans-bicyclo[12.3.0]heptadeca-7-ylidene-10-methyl-
10-ene-4,17-dione-1-carboxylate
;
_space_group_IT_number 2
_symmetry_cell_setting triclinic
_symmetry_space_group_name_Hall '-P 1'
_symmetry_space_group_name_H-M 'P -1'
_cell_angle_alpha 95.405(5)
_cell_angle_beta 96.186(4)
_cell_angle_gamma 91.666(4)
_cell_formula_units_Z 2
_cell_length_a 7.3972(3)
_cell_length_b 9.7969(6)
_cell_length_c 13.3883(8)
_cell_measurement_reflns_used 24
_cell_measurement_temperature 293
_cell_measurement_theta_max 20.0
_cell_measurement_theta_min 15.0
_cell_volume 959.55(9)
_computing_cell_refinement 'NRCCAD TRUANG'
_computing_data_collection 'NRCCAD DATCOL'
_computing_data_reduction 'NRCVAX DATRD2'
_computing_molecular_graphics 'NRCVAX ORTEP'
_computing_publication_material 'NRCVAX TABLES'
_computing_structure_refinement 'NRCVAX LSTSQ'
_computing_structure_solution 'NRCVAX SOLVER'
_diffrn_ambient_temperature 293
_diffrn_measurement_device 'Enraf-Nonius CAD-4'
_diffrn_measurement_method \w/2\q
_diffrn_radiation_monochromator graphite
_diffrn_radiation_source 'xray tube'
_diffrn_radiation_type 'Molybdenum K\a~1~'
_diffrn_radiation_wavelength .70930
_diffrn_reflns_av_R_equivalents .009
_diffrn_reflns_limit_h_max 8
_diffrn_reflns_limit_h_min -8
_diffrn_reflns_limit_k_max 11
_diffrn_reflns_limit_k_min 0
_diffrn_reflns_limit_l_max 15
_diffrn_reflns_limit_l_min -15
_diffrn_reflns_number 4818
_diffrn_reflns_theta_max 24.91
_diffrn_reflns_theta_min 1.00
_diffrn_standards_decay_% 2
_diffrn_standards_interval_time 60
_diffrn_standards_number 2
_exptl_absorpt_coefficient_mu .08
_exptl_absorpt_correction_type none
_exptl_crystal_colour colorless
_exptl_crystal_density_diffrn 1.199
_exptl_crystal_description irregular
_exptl_crystal_F_000 376.15
_exptl_crystal_size_max .50
_exptl_crystal_size_mid .50
_exptl_crystal_size_min .50
_refine_diff_density_max .32
_refine_diff_density_min -.20
_refine_ls_extinction_coef 4.5E4(2)
_refine_ls_extinction_method 'Larson (1970)'
_refine_ls_goodness_of_fit_obs 1.68
_refine_ls_hydrogen_treatment refall
_refine_ls_matrix_type full
_refine_ls_number_parameters 227
_refine_ls_number_reflns 2690
_refine_ls_R_factor_all .047
_refine_ls_R_factor_obs .037
_refine_ls_shift/esd_max .019
_refine_ls_structure_factor_coef F
_refine_ls_weighting_details 'w = 1/(\s^2^(F) + 0.0009F^2^)'
_refine_ls_weighting_scheme calc
_refine_ls_wR_factor_all .062
_refine_ls_wR_factor_obs .060
_reflns_number_observed 2690
_reflns_number_total 3366
_reflns_observed_criterion 'Inet > 2.5\s(Inet)'
_cod_data_source_file sz1039.cif
_cod_data_source_block I
_cod_depositor_comments
;
The following automatic conversions were performed:
'_symmetry_cell_setting' value 'Triclinic' changed to 'triclinic'
according to '/home/saulius/struct/CIF-dictionaries/cif_core.dic'
dictionary named 'cif_core.dic' version 2.4.1 from 2010-06-29.

Automatic conversion script
Id: cif_fix_enum 1527 2010-12-29 10:47:43Z saulius 

The following automatic conversions were performed:

'_symmetry_cell_setting' value 'Triclinic' changed to 'triclinic'
according to /home/saulius/struct/CIF-dictionaries/cif_core.dic
dictionary named 'cif_core.dic' version 2.4.1 from 2010-06-29.

Automatic conversion script
Id: cif_fix_values 1715 2011-07-08 13:25:40Z adriana 

The following automatic conversions were performed:

'_refine_ls_weighting_scheme' value 'w = 1/(\s^2^(F) + 0.0009F^2^)'
was changed to 'calc'. New tag '_refine_ls_weighting_details' was
created. The value of the new tag was set to 'w = 1/(\s^2^(F) +
0.0009F^2^)'.

Automatic conversion script
Id: cif_fix_values 3143 2015-03-26 13:38:13Z robertas 
;
_cod_original_formula_sum 'C21 H30 O4 '
_cod_database_code 2004440

loop_
_symmetry_equiv_pos_as_xyz
x,y,z
-x,-y,-z

loop_
_atom_site_aniso_label
_atom_site_aniso_U_11
_atom_site_aniso_U_22
_atom_site_aniso_U_33
_atom_site_aniso_U_12
_atom_site_aniso_U_13
_atom_site_aniso_U_23
_atom_site_aniso_type_symbol
C1 .0328(7) .0410(7) .0427(7) .0052(11) .0137(11) .0198(12) C
C2 .0398(8) .0504(9) .0555(9) .0057(13) .0359(14) .0212(14) C
C3 .0518(9) .0557(9) .0455(8) .0139(14) .0335(14) .0079(14) C
C4 .0385(8) .0498(8) .0496(8) .0191(13) .0283(13) .0042(13) C
C5 .0601(10) .0533(9) .0549(9) .0118(15) .0345(15) -.0140(15) C
C6 .0538(9) .0420(8) .0576(9) .0050(14) .0142(15) .0005(14) C
C7 .0408(8) .0424(8) .0426(8) -.0022(12) -.0037(12) -.0035(12) C
C8 .0467(9) .0463(8) .0600(10) -.0150(14) .0093(14) .0024(14) C
C9 .0530(9) .0516(9) .0549(9) -.0095(14) .0125(14) .0358(15) C
C10 .0490(8) .0559(9) .0340(7) -.0050(14) .0143(12) .0238(13) C
C11 .0455(8) .0526(9) .0386(8) .0028(13) .0086(12) .0282(13) C
C12 .0525(9) .0590(9) .0356(7) -.0145(15) .0038(13) .0153(13) C
C13 .0408(8) .0479(8) .0396(7) -.0069(12) .0006(12) .0165(12) C
C14 .0306(7) .0393(7) .0381(7) -.0008(11) .0079(11) .0122(11) C
C15 .0330(7) .0507(8) .0516(9) .0041(12) .0177(12) .0126(14) C
C16 .0395(8) .0572(9) .0601(10) .0193(14) -.0019(14) .0356(15) C
C17 .0496(8) .0432(8) .0438(8) .0099(13) .0103(13) .0199(13) C
C18 .0355(7) .0446(8) .0553(9) .0002(12) .0205(13) .0244(13) C
C19 .0522(9) .0458(9) .0753(11) -.0142(14) -.0012(16) .0010(16) C
C20 .0501(9) .0555(9) .0518(9) .0111(14) .0032(14) .0153(15) C
C21 .0566(11) .0830(13) .0816(13) -.0179(19) .0513(19) -.031(2) C
O1 .0361(6) .0811(9) .1322(12) -.0137(12) .0327(14) -.0486(18) O
O2 .0389(6) .0423(6) .0724(7) -.0036(9) .0081(10) -.0007(10) O
O3 .0532(7) .0567(7) .0626(7) .0153(10) -.0063(11) .0238(11) O
O4 .0761(8) .0865(9) .0554(7) .0311(14) .0311(12) .0725(13) O

loop_
_atom_site_label
_atom_site_fract_x
_atom_site_fract_y
_atom_site_fract_z
_atom_site_U_iso_or_equiv
_atom_site_thermal_displace_type
_atom_site_calc_flag
_atom_site_type_symbol
C1 .36405(17) .03491(14) .20893(10) .0382(7) Uani d C
C2 .4905(2) -.05969(15) .15247(11) .0473(8) Uani d C
C3 .3961(2) -.18210(16) .08706(11) .0501(8) Uani d C
C4 .37940(19) -.31289(16) .13672(11) .0453(7) Uani d C
C5 .2726(2) -.43274(17) .07582(12) .0560(9) Uani d C
C6 .1481(2) -.50809(15) .13709(12) .0513(9) Uani d C
C7 -.01598(19) -.43398(14) .16758(10) .0429(7) Uani d C
C8 -.1175(2) -.49971(16) .24325(12) .0515(8) Uani d C
C9 -.0169(2) -.48327(17) .35091(12) .0524(8) Uani d C
C10 .0061(2) -.33666(16) .39605(10) .0458(8) Uani d C
C11 .1683(2) -.27148(16) .40859(11) .0450(8) Uani d C
C12 .2145(2) -.12616(16) .44984(11) .0492(8) Uani d C
C13 .33504(19) -.04951(15) .38573(10) .0429(7) Uani d C
C14 .24332(17) -.03470(13) .27963(10) .0359(6) Uani d C
C15 .06602(19) .04312(15) .27589(11) .0447(8) Uani d C
C16 .0352(2) .08167(17) .16842(12) .0518(8) Uani d C
C17 .2204(2) .09536(15) .13374(11) .0451(7) Uani d C
C18 .48163(19) .15423(15) .26501(11) .0443(8) Uani d C
C19 .4857(2) .36633(17) .36510(14) .0589(9) Uani d C
C20 -.0716(2) -.31972(17) .13158(12) .0525(8) Uani d C
C21 -.1654(3) -.2721(2) .42272(16) .0742(11) Uani d C
O1 .64383(15) .16100(14) .27381(12) .0850(9) Uani d O
O2 .38393(13) .25175(10) .30689(9) .0518(6) Uani d O
O3 .45325(15) -.32487(11) .22076(9) .0577(6) Uani d O
O4 .25594(17) .14199(14) .05802(9) .0700(8) Uani d O
H2a .5855(19) -.0923(14) .2027(10) .049(4) Uiso calc H
H2b .5534(21) -.0061(16) .1094(11) .060(4) Uiso calc H
H3a .2717(21) -.1618(16) .0568(12) .064(5) Uiso calc H
H3b .4692(22) -.2084(16) .0310(12) .069(5) Uiso calc H
H5a .2097(21) -.4026(17) .0152(12) .069(5) Uiso calc H
H5b .3639(21) -.4945(16) .0527(12) .069(5) Uiso calc H
H6a .2187(21) -.5313(16) .1989(12) .063(5) Uiso calc H
H6b .1043(21) -.5936(16) .0985(11) .061(5) Uiso calc H
H8a -.2429(20) -.4599(15) .2462(11) .057(4) Uiso calc H
H8b -.1392(21) -.5983(16) .2207(12) .063(5) Uiso calc H
H9a .1073(19) -.5219(14) .3487(10) .052(4) Uiso calc H
H9b -.0851(22) -.5353(17) .3972(12) .069(5) Uiso calc H
H11 .2717(19) -.3219(14) .3881(10) .050(4) Uiso calc H
H12a .1011(20) -.0736(15) .4585(11) .055(4) Uiso calc H
H12b .2792(22) -.1272(17) .5168(12) .067(5) Uiso calc H
H13a .4489(18) -.1007(14) .3781(10) .045(4) Uiso calc H
H13b .3650(18) .0441(14) .4200(10) .044(4) Uiso calc H
H14 .2111(17) -.1295(13) .2476(9) .035(3) Uiso calc H
H15a .0811(20) .1276(15) .3242(10) .049(4) Uiso calc H
H15b -.0342(20) -.0104(15) .2919(11) .052(4) Uiso calc H
H16a -.0302(23) .1655(17) .1605(12) .074(5) Uiso calc H
H16b -.0311(22) .0060(16) .1216(12) .065(5) Uiso calc H
H19c .401(3) .4176(20) .4035(15) .102(7) Uiso calc H
H19a .530(3) .423(3) .3217(19) .139(9) Uiso calc H
H19b .579(3) .3370(21) .4070(15) .106(7) Uiso calc H
H20b -.0091(21) -.2769(16) .0811(11) .059(4) Uiso calc H
H20a -.1849(21) -.2761(16) .1541(11) .064(5) Uiso calc H
H21a -.218(3) -.328(3) .4771(20) .165(10) Uiso calc H
H21b -.265(3) -.282(3) .3599(19) .144(9) Uiso calc H
H21c -.157(3) -.1922(20) .4453(15) .106(7) Uiso calc H

loop_
_atom_type_symbol
_atom_type_scat_dispersion_real
_atom_type_scat_dispersion_imag
_atom_type_scat_source
C .002 .002 'International Tables Vol. IV Table 2.2B'
H .000 .000 'International Tables Vol. IV Table 2.2B'
O .008 .006 'International Tables Vol. IV Table 2.2B'

loop_
_geom_angle_atom_site_label_1
_geom_angle_atom_site_label_2
_geom_angle_atom_site_label_3
_geom_angle
_geom_angle_publ_flag
C2 C1 C14 116.10(10) yes
C2 C1 C17 111.00(10) yes
C2 C1 C18 107.40(10) yes
C14 C1 C17 102.40(10) yes
C14 C1 C18 112.00(10) yes
C17 C1 C18 107.60(10) yes
C1 C2 C3 115.30(10) yes
C1 C2 H2a 108.9(8) no
C1 C2 H2b 108.3(9) no
C3 C2 H2a 109.7(8) no
C3 C2 H2b 107.7(9) no
H2a C2 H2b 106.7(12) no
C2 C3 C4 116.40(10) yes
C2 C3 H3a 112.7(9) no
C2 C3 H3b 109.0(9) no
C4 C3 H3a 107.2(9) no
C4 C3 H3b 103.2(9) no
H3a C3 H3b 107.7(13) no
C3 C4 C5 117.30(10) yes
C3 C4 O3 122.20(10) yes
C5 C4 O3 120.60(10) yes
C4 C5 C6 113.00(10) yes
C4 C5 H5a 109.8(10) no
C4 C5 H5b 105.3(9) no
C6 C5 H5a 113.1(10) no
C6 C5 H5b 109.6(9) no
H5a C5 H5b 105.4(13) no
C5 C6 C7 116.80(10) yes
C5 C6 H6a 108.9(9) no
C5 C6 H6b 108.6(9) no
C7 C6 H6a 107.5(9) no
C7 C6 H6b 107.3(9) no
H6a C6 H6b 107.4(13) no
C6 C7 C8 115.40(10) yes
C6 C7 C20 123.90(10) yes
C8 C7 C20 120.70(10) yes
C7 C8 C9 113.50(10) yes
C7 C8 H8a 110.8(9) no
C7 C8 H8b 108.9(9) no
C9 C8 H8a 108.1(8) no
C9 C8 H8b 109.3(9) no
H8a C8 H8b 106.0(12) no
C8 C9 C10 113.40(10) yes
C8 C9 H9a 108.6(8) no
C8 C9 H9b 110.3(9) no
C10 C9 H9a 108.3(8) no
C10 C9 H9b 107.5(9) no
H9a C9 H9b 108.6(12) no
C9 C10 C11 121.00(10) yes
C9 C10 C21 115.00(10) yes
C11 C10 C21 123.90(10) yes
C10 C11 C12 128.00(10) yes
C10 C11 H11 117.9(8) no
C12 C11 H11 114.1(8) no
C11 C12 C13 113.50(10) yes
C11 C12 H12a 111.1(9) no
C11 C12 H12b 107.8(10) no
C13 C12 H12a 109.3(9) no
C13 C12 H12b 108.3(10) no
H12a C12 H12b 106.5(13) no
C12 C13 C14 113.20(10) yes
C12 C13 H13a 109.4(8) no
C12 C13 H13b 108.5(8) no
C14 C13 H13a 107.4(8) no
C14 C13 H13b 108.0(8) no
H13a C13 H13b 110.4(11) no
C1 C14 C13 115.30(10) yes
C1 C14 C15 105.90(10) yes
C1 C14 H14 106.8(7) yes
C13 C14 C15 115.00(10) yes
C13 C14 H14 106.5(8) no
C15 C14 H14 106.7(7) no
C14 C15 C16 104.40(10) yes
C14 C15 H15a 110.3(8) no
C14 C15 H15b 112.9(9) no
C16 C15 H15a 110.0(8) no
C16 C15 H15b 111.2(9) no
H15a C15 H15b 108.1(12) no
C15 C16 C17 106.01(12) yes
C15 C16 H16a 114.9(10) no
C15 C16 H16b 111.7(9) no
C17 C16 H16a 110.2(10) no
C17 C16 H16b 105.6(9) no
H16a C16 H16b 108.0(13) no
C1 C17 C16 109.90(10) yes
C1 C17 O4 123.70(10) yes
C16 C17 O4 126.40(10) yes
C1 C18 O1 125.00(10) yes
C1 C18 O2 112.80(10) yes
O1 C18 O2 122.20(10) yes
O2 C19 H19c 107.4(12) no
O2 C19 H19a 108.9(15) no
O2 C19 H19b 111.1(13) no
H19c C19 H19a 108.(2) no
H19c C19 H19b 110.7(17) no
H19a C19 H19b 110.(2) no
C7 C20 H20b 121.8(9) no
C7 C20 H20a 120.0(9) no
H20b C20 H20a 118.2(13) no
C10 C21 H21a 107.9(14) no
C10 C21 H21b 110.4(13) no
C10 C21 H21c 116.9(15) no
H21a C21 H21b 105.6(19) no
H21a C21 H21c 107.(2) no
H21b C21 H21c 108.(2) no
C18 O2 C19 116.30(10) yes

loop_
_geom_bond_atom_site_label_1
_geom_bond_atom_site_label_2
_geom_bond_distance
_geom_bond_publ_flag
C1 C2 1.542(2) yes
C1 C14 1.558(2) yes
C1 C17 1.553(2) yes
C1 C18 1.524(2) yes
C2 C3 1.521(2) yes
C2 H2a .999(14) no
C2 H2b .962(16) no
C3 C4 1.506(2) yes
C3 H3a .998(16) no
C3 H3b .990(16) no
C4 C5 1.515(2) yes
C4 O3 1.214(2) yes
C5 C6 1.518(2) yes
C5 H5a .966(16) no
C5 H5b .975(16) no
C6 C7 1.506(2) yes
C6 H6a .979(16) no
C6 H6b .969(15) no
C7 C8 1.504(2) yes
C7 C20 1.319(2) yes
C8 C9 1.541(2) yes
C8 H8a 1.020(15) no
C8 H8b .988(16) no
C9 C10 1.502(2) yes
C9 H9a 1.006(14) no
C9 H9b 1.005(16) no
C10 C11 1.329(2) yes
C10 C21 1.497(2) yes
C11 C12 1.494(2) yes
C11 H11 .973(14) no
C12 C13 1.531(2) yes
C12 H12a 1.008(15) no
C12 H12b .971(16) no
C13 C14 1.528(2) yes
C13 H13a 1.003(14) no
C13 H13b .994(13) no
C14 C15 1.535(2) yes
C14 H14 .996(12) no
C15 C16 1.517(2) yes
C15 H15a .997(13) no
C15 H15b .951(14) no
C16 C17 1.500(2) yes
C16 H16a .974(17) no
C16 H16b 1.004(15) no
C17 O4 1.201(2) yes
C18 O1 1.192(2) yes
C18 O2 1.333(2) yes
C19 O2 1.447(2) yes
C19 H19c .97(2) no
C19 H19a .92(3) no
C19 H19b .91(2) no
C20 H20b .978(16) no
C20 H20a 1.013(15) no
C21 H21a 1.05(3) no
C21 H21b 1.05(3) no
C21 H21c .81(2) no

loop_
_geom_torsion_atom_site_label_1
_geom_torsion_atom_site_label_2
_geom_torsion_atom_site_label_3
_geom_torsion_atom_site_label_4
_geom_torsion
_geom_torsion_publ_flag
C14 C1 C2 C3 56.80(10) no
C17 C1 C2 C3 -59.60(10) no
C18 C1 C2 C3 -177.0(2) no
C2 C1 C14 C13 84.40(10) no
C2 C1 C14 C15 -147.30(10) no
C17 C1 C14 C13 -154.50(10) no
C17 C1 C14 C15 -26.20(10) no
C18 C1 C14 C13 -39.50(10) no
C18 C1 C14 C15 88.90(10) no
C2 C1 C17 C16 133.10(10) no
C2 C1 C17 O4 -44.90(10) no
C14 C1 C17 C16 8.50(10) no
C14 C1 C17 O4 -169.5(2) no
C18 C1 C17 C16 -109.60(10) no
C18 C1 C17 O4 72.30(10) no
C2 C1 C18 O1 -9.30(10) no
C2 C1 C18 O2 172.4(2) no
C14 C1 C18 O1 119.3(2) no
C14 C1 C18 O2 -59.00(10) no
C17 C1 C18 O1 -128.9(2) no
C17 C1 C18 O2 52.80(10) no
C1 C2 C3 C4 -91.50(10) no
C2 C3 C4 C5 175.2(2) no
C2 C3 C4 O3 -7.40(10) no
C3 C4 C5 C6 -137.6(2) no
O3 C4 C5 C6 45.00(10) no
C4 C5 C6 C7 70.50(10) no
C5 C6 C7 C8 -169.5(2) no
C5 C6 C7 C20 11.00(10) no
C6 C7 C8 C9 73.30(10) no
C20 C7 C8 C9 -107.1(2) no
C7 C8 C9 C10 64.00(10) no
C8 C9 C10 C11 -108.4(2) no
C8 C9 C10 C21 70.40(10) no
C9 C10 C11 C12 178.6(2) no
C21 C10 C11 C12 -.10(10) no
C10 C11 C12 C13 -132.8(2) no
C11 C12 C13 C14 63.30(10) no
C12 C13 C14 C1 -176.50(10) no
C12 C13 C14 C15 59.70(10) no
C1 C14 C15 C16 34.60(10) no
C13 C14 C15 C16 163.1(2) no
C14 C15 C16 C17 -28.70(10) no
C15 C16 C17 C1 12.50(10) no
C15 C16 C17 O4 -169.5(2) no
C1 C18 O2 C19 177.60(10) no
O1 C18 O2 C19 -.70(10) no
